data_7711054
loop_
_publ_author_name
'Marchetti, Fabio'
'Pettinari, Riccardo'
'Verdicchio, Federico'
'Tombesi, Alessia'
'Scuri, Stefania'
'Xhafa, Sonila'
'Olivieri, Laura'
'Pettinari, Claudio'
'Choquesillo-Lazarte, Duane'
'Garc\'ia-Garc\'ia, Amalia'
'Rodr\'iguez Di\'eguez, Antonio'
'Galindo, Agustin'

_publ_section_title
;
 Role of hydrazone substituents in determining the nuclearity and
 antibacterial activity of Zn(II) complexes with pyrazolone-based
 hydrazones
;
_journal_name_full 'Dalton Transactions'
_journal_paper_doi 10.1039/D2DT02430F
_journal_year 2022
_chemical_formula_moiety 'C24 H22 N4 O3 S, 1.2[H2O]'
_chemical_formula_sum 'C24 H24.4 N4 O4.2 S'
_chemical_formula_weight 468.13
_space_group_crystal_system monoclinic
_space_group_IT_number 15
_space_group_name_Hall '-C 2yc'
_space_group_name_H-M_alt 'C 1 2/c 1'
_atom_sites_solution_hydrogens mixed
_audit_creation_date 2021-09-14
_audit_creation_method
;
Olex2 1.5
(compiled 2021.08.20 svn.r13c46975 for OlexSys, GUI svn.r6396)
;
_audit_update_record
;
2022-03-13 deposited with the CCDC.	2022-08-24 downloaded from the CCDC.
;
_cell_angle_alpha 90
_cell_angle_beta 92.135(4)
_cell_angle_gamma 90
_cell_formula_units_Z 8
_cell_length_a 24.3936(19)
_cell_length_b 10.9327(7)
_cell_length_c 17.3895(12)
_cell_measurement_reflns_used 4500
_cell_measurement_temperature 120(2)
_cell_measurement_theta_max 24.60
_cell_measurement_theta_min 2.34
_cell_volume 4634.4(6)
_computing_cell_refinement 'SAINT v8.37A (Bruker, 2015)'
_computing_data_collection 'Bruker Apex3, 2019'
_computing_data_reduction 'SAINT v8.37A (Bruker, 2015)'
_computing_molecular_graphics 'Olex2 1.5 (Dolomanov et al., 2009)'
_computing_publication_material 'Olex2 1.5 (Dolomanov et al., 2009)'
_computing_structure_refinement 'XL  (Sheldrick, 2008)'
_computing_structure_solution 'XT (Sheldrick, 2015)'
_diffrn_ambient_temperature 120(2)
_diffrn_measured_fraction_theta_full 0.996
_diffrn_measured_fraction_theta_max 0.996
_diffrn_measurement_device_type 'Bruker D8 Venture'
_diffrn_measurement_method '\f and \w scans'
_diffrn_radiation_monochromator multilayer
_diffrn_radiation_type MoK\a
_diffrn_radiation_wavelength 0.71073
_diffrn_reflns_av_R_equivalents 0.1413
_diffrn_reflns_av_unetI/netI 0.0905
_diffrn_reflns_Laue_measured_fraction_full 0.996
_diffrn_reflns_Laue_measured_fraction_max 0.996
_diffrn_reflns_limit_h_max 28
_diffrn_reflns_limit_h_min -28
_diffrn_reflns_limit_k_max 12
_diffrn_reflns_limit_k_min -12
_diffrn_reflns_limit_l_max 18
_diffrn_reflns_limit_l_min -20
_diffrn_reflns_number 24621
_diffrn_reflns_point_group_measured_fraction_full 0.996
_diffrn_reflns_point_group_measured_fraction_max 0.996
_diffrn_reflns_theta_full 24.657
_diffrn_reflns_theta_max 24.657
_diffrn_reflns_theta_min 2.339
_diffrn_source 'high brilliance microfocus sealed tube'
_diffrn_source_current 1.0
_diffrn_source_power 0.05
_diffrn_source_voltage 50.0
_diffrn_standards_number 0
_exptl_absorpt_coefficient_mu 0.179
_exptl_absorpt_correction_T_max 0.7451
_exptl_absorpt_correction_T_min 0.3993
_exptl_absorpt_correction_type multi-scan
_exptl_absorpt_process_details
;
SADABS-2014/5 (Bruker,2014/5) was used for absorption correction.
wR2(int) was 0.1491 before and 0.0869 after correction.
The Ratio of minimum to maximum transmission is 0.5359.
The \l/2 correction factor is 0.00150.
;
_exptl_crystal_colour colourless
_exptl_crystal_colour_primary colourless
_exptl_crystal_density_diffrn 1.342
_exptl_crystal_description block
_exptl_crystal_F_000 1968
_exptl_crystal_size_max 0.1
_exptl_crystal_size_mid 0.1
_exptl_crystal_size_min 0.09
_refine_diff_density_max 0.250
_refine_diff_density_min -0.539
_refine_diff_density_rms 0.070
_refine_ls_extinction_method none
_refine_ls_goodness_of_fit_ref 1.007
_refine_ls_hydrogen_treatment mixed
_refine_ls_matrix_type full
_refine_ls_number_parameters 295
_refine_ls_number_reflns 3915
_refine_ls_number_restraints 0
_refine_ls_restrained_S_all 1.007
_refine_ls_R_factor_all 0.0810
_refine_ls_R_factor_gt 0.0500
_refine_ls_shift/su_max 0.000
_refine_ls_shift/su_mean 0.000
_refine_ls_structure_factor_coef Fsqd
_refine_ls_weighting_details 'w=1/[\s^2^(Fo^2^)+(0.0452P)^2^+2.8664P] where P=(Fo^2^+2Fc^2^)/3'
_refine_ls_weighting_scheme calc
_refine_ls_wR_factor_gt 0.1102
_refine_ls_wR_factor_ref 0.1249
_reflns_Friedel_coverage 0.000
_reflns_number_gt 2789
_reflns_number_total 3915
_reflns_threshold_expression 'I > 2\s(I)'
_cod_data_source_file d2dt02430f2.cif
_cod_data_source_block H2L2
_cod_original_cell_volume 4634.3(6)
_cod_original_formula_sum 'C24 H24.40 N4 O4.20 S'
_cod_database_code 7711054
_shelx_shelxl_version_number 2018/3
_shelx_space_group_comment
;
The symmetry employed for this shelxl refinement is uniquely defined
by the following loop, which should always be used as a source of
symmetry information in preference to the above space-group names.
They are only intended as comments.
;
_shelx_estimated_absorpt_t_max 0.984
_shelx_estimated_absorpt_t_min 0.982
_olex2_refinement_description
;
1. Fixed Uiso
 At 1.2 times of:
  All C(H) groups, All N(H) groups
 At 1.5 times of:
  All C(H,H,H) groups
2.a Rotating group:
 C10(H10A,H10B,H10C), C24(H24A,H24B,H24C)
2.b Aromatic/amide H refined with riding coordinates:
 C2(H2), C3(H3), C4(H4), C5(H5), C6(H6), C13(H13), C14(H14), C15(H15),
 C16(H16), C17(H17), C19(H19), C20(H20), C22(H22), C23(H23), N3(H3A)
;
_smtbx_masks_void_probe_radius 1.2
_smtbx_masks_void_truncation_radius 1.2
_olex2_submission_special_instructions 'No special instructions were received'

loop_
_space_group_symop_operation_xyz
'x, y, z'
'-x, y, -z+1/2'
'x+1/2, y+1/2, z'
'-x+1/2, y+1/2, -z+1/2'
'-x, -y, -z'
'x, -y, z-1/2'
'-x+1/2, -y+1/2, -z'
'x+1/2, -y+1/2, z-1/2'

loop_
_atom_site_label
_atom_site_type_symbol
_atom_site_fract_x
_atom_site_fract_y
_atom_site_fract_z
_atom_site_U_iso_or_equiv
_atom_site_adp_type
_atom_site_occupancy
_atom_site_site_symmetry_order
_atom_site_calc_flag
_atom_site_refinement_flags_posn
_atom_site_refinement_flags_adp
_atom_site_refinement_flags_occupancy
_atom_site_disorder_assembly
_atom_site_disorder_group
C1 C 0.25333(10) -0.0621(2) 0.17391(15) 0.0167(6) Uani 1 1 d . . . . .
C2 C 0.20407(10) -0.0033(2) 0.18802(15) 0.0178(6) Uani 1 1 d . . . . .
H2 H 0.201454 0.083278 0.185164 0.021 Uiso 1 1 calc R U . . .
C3 C 0.15909(11) -0.0727(2) 0.20621(15) 0.0203(6) Uani 1 1 d . . . . .
H3 H 0.125120 -0.033301 0.214633 0.024 Uiso 1 1 calc R U . . .
C4 C 0.16263(11) -0.1974(3) 0.21234(16) 0.0243(7) Uani 1 1 d . . . . .
H4 H 0.131324 -0.244033 0.224818 0.029 Uiso 1 1 calc R U . . .
C5 C 0.21225(11) -0.2553(2) 0.20019(16) 0.0235(7) Uani 1 1 d . . . . .
H5 H 0.215111 -0.341582 0.205595 0.028 Uiso 1 1 calc R U . . .
C6 C 0.25750(11) -0.1878(2) 0.18025(16) 0.0212(6) Uani 1 1 d . . . . .
H6 H 0.291241 -0.227558 0.170967 0.025 Uiso 1 1 calc R U . . .
C7 C 0.29908(10) 0.1113(2) 0.10856(15) 0.0162(6) Uani 1 1 d . . . . .
C8 C 0.35634(10) 0.1426(2) 0.10127(15) 0.0170(6) Uani 1 1 d . . . . .
C9 C 0.38571(10) 0.0452(2) 0.14000(17) 0.0232(7) Uani 1 1 d . . . . .
C10 C 0.44621(11) 0.0224(3) 0.1472(2) 0.0376(8) Uani 1 1 d . . . . .
H10A H 0.453098 -0.059158 0.168813 0.056 Uiso 1 1 d R U . . .
H10B H 0.463288 0.084300 0.181123 0.056 Uiso 1 1 d R U . . .
H10C H 0.461979 0.027665 0.096259 0.056 Uiso 1 1 d R U . . .
C11 C 0.37320(10) 0.2456(2) 0.06258(15) 0.0159(6) Uani 1 1 d . . . . .
C12 C 0.43137(10) 0.2878(2) 0.06359(16) 0.0183(6) Uani 1 1 d . . . . .
C13 C 0.45746(11) 0.3199(3) 0.13227(18) 0.0294(7) Uani 1 1 d . . . . .
H13 H 0.437990 0.317240 0.178547 0.035 Uiso 1 1 calc R U . . .
C14 C 0.51179(12) 0.3559(3) 0.13424(19) 0.0369(8) Uani 1 1 d . . . . .
H14 H 0.529597 0.378214 0.181702 0.044 Uiso 1 1 calc R U . . .
C15 C 0.53997(12) 0.3595(3) 0.06731(19) 0.0361(8) Uani 1 1 d . . . . .
H15 H 0.577471 0.383083 0.068660 0.043 Uiso 1 1 calc R U . . .
C16 C 0.51415(11) 0.3290(3) -0.00140(19) 0.0336(8) Uani 1 1 d . . . . .
H16 H 0.533904 0.331229 -0.047441 0.040 Uiso 1 1 calc R U . . .
C17 C 0.45926(11) 0.2950(3) -0.00407(18) 0.0265(7) Uani 1 1 d . . . . .
H17 H 0.441035 0.276766 -0.051929 0.032 Uiso 1 1 calc R U . . .
C18 C 0.25615(10) 0.5210(2) 0.06988(15) 0.0178(6) Uani 1 1 d . . . . .
C19 C 0.23927(10) 0.4388(2) 0.12474(16) 0.0188(6) Uani 1 1 d . . . . .
H19 H 0.265296 0.391527 0.153864 0.023 Uiso 1 1 calc R U . . .
C20 C 0.18356(11) 0.4269(2) 0.13632(16) 0.0215(6) Uani 1 1 d . . . . .
H20 H 0.171367 0.369013 0.172699 0.026 Uiso 1 1 calc R U . . .
C21 C 0.14535(11) 0.4980(2) 0.09563(16) 0.0221(6) Uani 1 1 d . . . . .
C22 C 0.16337(11) 0.5792(2) 0.04089(17) 0.0227(7) Uani 1 1 d . . . . .
H22 H 0.137437 0.627867 0.012586 0.027 Uiso 1 1 calc R U . . .
C23 C 0.21858(10) 0.5904(2) 0.02685(16) 0.0193(6) Uani 1 1 d . . . . .
H23 H 0.230589 0.644815 -0.011647 0.023 Uiso 1 1 calc R U . . .
C24 C 0.08530(11) 0.4909(3) 0.1124(2) 0.0361(8) Uani 1 1 d . . . . .
H24A H 0.079482 0.428157 0.151525 0.054 Uiso 1 1 d R U . . .
H24B H 0.064422 0.469651 0.065026 0.054 Uiso 1 1 d R U . . .
H24C H 0.072753 0.570278 0.131358 0.054 Uiso 1 1 d R U . . .
N1 N 0.29934(8) 0.00831(19) 0.15331(13) 0.0175(5) Uani 1 1 d . . . . .
N2 N 0.35270(8) -0.0347(2) 0.16970(14) 0.0227(5) Uani 1 1 d . . . . .
N3 N 0.33523(8) 0.30848(19) 0.02219(13) 0.0179(5) Uani 1 1 d . . . . .
H3A H 0.302880 0.274852 0.012877 0.021 Uiso 1 1 calc R U . . .
N4 N 0.34496(9) 0.4259(2) -0.00590(15) 0.0185(5) Uani 1 1 d . . . . .
O1 O 0.25711(7) 0.16263(15) 0.07992(11) 0.0183(4) Uani 1 1 d . . . . .
O2 O 0.35639(7) 0.51562(18) 0.12439(11) 0.0262(5) Uani 1 1 d . . . . .
O3 O 0.33476(7) 0.64675(16) 0.01061(12) 0.0276(5) Uani 1 1 d . . . . .
S1 S 0.32633(3) 0.53787(6) 0.05366(4) 0.01895(19) Uani 1 1 d . . . . .
H4A H 0.3286(13) 0.431(3) -0.0472(19) 0.029(9) Uiso 1 1 d . . . . .

loop_
_atom_site_aniso_label
_atom_site_aniso_U_11
_atom_site_aniso_U_22
_atom_site_aniso_U_33
_atom_site_aniso_U_23
_atom_site_aniso_U_13
_atom_site_aniso_U_12
C1 0.0173(14) 0.0229(15) 0.0099(14) 0.0014(11) 0.0009(11) -0.0047(11)
C2 0.0182(14) 0.0220(14) 0.0133(14) -0.0001(12) 0.0000(11) -0.0016(11)
C3 0.0175(14) 0.0310(16) 0.0124(15) -0.0023(12) 0.0020(11) -0.0014(11)
C4 0.0227(15) 0.0317(17) 0.0189(16) -0.0041(13) 0.0050(12) -0.0115(12)
C5 0.0327(16) 0.0185(14) 0.0195(16) -0.0014(12) 0.0032(13) -0.0057(12)
C6 0.0227(14) 0.0225(15) 0.0186(16) -0.0008(12) 0.0039(12) 0.0004(11)
C7 0.0145(14) 0.0174(14) 0.0166(15) -0.0023(12) 0.0018(11) 0.0001(11)
C8 0.0118(13) 0.0224(14) 0.0168(15) 0.0000(12) -0.0009(11) -0.0020(10)
C9 0.0131(13) 0.0292(16) 0.0274(17) 0.0072(13) 0.0009(12) 0.0003(11)
C10 0.0146(15) 0.0418(19) 0.057(2) 0.0214(17) 0.0040(15) 0.0056(13)
C11 0.0129(13) 0.0213(14) 0.0134(15) -0.0035(11) -0.0017(11) 0.0009(10)
C12 0.0110(13) 0.0213(14) 0.0228(16) 0.0049(12) 0.0006(12) -0.0004(11)
C13 0.0161(15) 0.050(2) 0.0220(17) 0.0025(14) -0.0005(12) -0.0076(13)
C14 0.0216(16) 0.062(2) 0.0271(19) 0.0045(16) -0.0058(14) -0.0133(15)
C15 0.0172(15) 0.052(2) 0.039(2) 0.0090(17) -0.0007(14) -0.0069(14)
C16 0.0176(15) 0.049(2) 0.035(2) 0.0065(16) 0.0118(14) -0.0015(13)
C17 0.0189(14) 0.0352(17) 0.0254(17) 0.0013(14) 0.0011(13) -0.0009(13)
C18 0.0187(14) 0.0191(14) 0.0160(15) -0.0024(12) 0.0043(11) -0.0017(11)
C19 0.0183(14) 0.0194(14) 0.0187(16) -0.0013(12) 0.0012(12) 0.0017(11)
C20 0.0249(15) 0.0190(14) 0.0210(16) -0.0009(12) 0.0068(13) -0.0046(12)
C21 0.0217(14) 0.0214(15) 0.0235(16) -0.0071(13) 0.0034(12) -0.0023(12)
C22 0.0218(15) 0.0205(14) 0.0258(17) -0.0039(13) -0.0008(13) 0.0025(12)
C23 0.0236(15) 0.0177(14) 0.0167(15) -0.0034(12) 0.0030(12) 0.0012(11)
C24 0.0181(15) 0.0405(19) 0.050(2) -0.0026(16) 0.0074(15) -0.0015(13)
N1 0.0092(10) 0.0211(12) 0.0223(13) 0.0031(10) 0.0021(9) 0.0019(9)
N2 0.0121(11) 0.0268(13) 0.0291(14) 0.0067(11) 0.0007(10) 0.0028(9)
N3 0.0116(11) 0.0179(12) 0.0238(14) 0.0015(10) -0.0030(9) -0.0051(9)
N4 0.0182(12) 0.0192(13) 0.0181(15) 0.0022(11) 0.0008(11) -0.0010(9)
O1 0.0137(9) 0.0186(9) 0.0225(11) 0.0012(8) -0.0018(8) -0.0004(7)
O2 0.0235(10) 0.0365(12) 0.0185(11) -0.0025(9) -0.0006(8) -0.0025(9)
O3 0.0242(10) 0.0196(10) 0.0398(13) 0.0052(9) 0.0118(9) -0.0021(8)
S1 0.0175(3) 0.0193(4) 0.0203(4) 0.0002(3) 0.0042(3) -0.0032(3)

loop_
_atom_type_symbol
_atom_type_description
_atom_type_scat_dispersion_real
_atom_type_scat_dispersion_imag
_atom_type_scat_source
C C 0.0033 0.0016 'International Tables Vol C Tables 4.2.6.8 and 6.1.1.4'
H H 0.0000 0.0000 'International Tables Vol C Tables 4.2.6.8 and 6.1.1.4'
N N 0.0061 0.0033 'International Tables Vol C Tables 4.2.6.8 and 6.1.1.4'
O O 0.0106 0.0060 'International Tables Vol C Tables 4.2.6.8 and 6.1.1.4'
S S 0.1246 0.1234 'International Tables Vol C Tables 4.2.6.8 and 6.1.1.4'

loop_
_geom_angle_atom_site_label_1
_geom_angle_atom_site_label_2
_geom_angle_atom_site_label_3
_geom_angle
_geom_angle_site_symmetry_1
_geom_angle_site_symmetry_3
_geom_angle_publ_flag
C2 C1 N1 119.4(2) . . ?
C6 C1 C2 120.4(2) . . ?
C6 C1 N1 120.2(2) . . ?
C1 C2 H2 120.5 . . ?
C3 C2 C1 119.1(2) . . ?
C3 C2 H2 120.5 . . ?
C2 C3 H3 119.5 . . ?
C4 C3 C2 121.1(3) . . ?
C4 C3 H3 119.5 . . ?
C3 C4 H4 120.2 . . ?
C3 C4 C5 119.6(2) . . ?
C5 C4 H4 120.2 . . ?
C4 C5 H5 119.9 . . ?
C6 C5 C4 120.2(3) . . ?
C6 C5 H5 119.9 . . ?
C1 C6 C5 119.6(2) . . ?
C1 C6 H6 120.2 . . ?
C5 C6 H6 120.2 . . ?
N1 C7 C8 105.1(2) . . ?
O1 C7 C8 129.4(2) . . ?
O1 C7 N1 125.5(2) . . ?
C9 C8 C7 104.4(2) . . ?
C11 C8 C7 122.7(2) . . ?
C11 C8 C9 132.8(2) . . ?
C8 C9 C10 129.4(2) . . ?
N2 C9 C8 112.1(2) . . ?
N2 C9 C10 118.4(2) . . ?
C9 C10 H10A 109.7 . . ?
C9 C10 H10B 109.4 . . ?
C9 C10 H10C 109.5 . . ?
H10A C10 H10B 109.5 . . ?
H10A C10 H10C 109.4 . . ?
H10B C10 H10C 109.3 . . ?
C8 C11 C12 123.1(2) . . ?
N3 C11 C8 117.6(2) . . ?
N3 C11 C12 119.3(2) . . ?
C13 C12 C11 119.8(2) . . ?
C13 C12 C17 119.8(2) . . ?
C17 C12 C11 120.4(2) . . ?
C12 C13 H13 119.8 . . ?
C12 C13 C14 120.4(3) . . ?
C14 C13 H13 119.8 . . ?
C13 C14 H14 120.1 . . ?
C15 C14 C13 119.8(3) . . ?
C15 C14 H14 120.1 . . ?
C14 C15 H15 119.9 . . ?
C16 C15 C14 120.2(3) . . ?
C16 C15 H15 119.9 . . ?
C15 C16 H16 119.8 . . ?
C15 C16 C17 120.3(3) . . ?
C17 C16 H16 119.8 . . ?
C12 C17 C16 119.4(3) . . ?
C12 C17 H17 120.3 . . ?
C16 C17 H17 120.3 . . ?
C19 C18 C23 121.3(2) . . ?
C19 C18 S1 119.7(2) . . ?
C23 C18 S1 119.0(2) . . ?
C18 C19 H19 120.7 . . ?
C18 C19 C20 118.6(3) . . ?
C20 C19 H19 120.7 . . ?
C19 C20 H20 119.5 . . ?
C19 C20 C21 121.1(3) . . ?
C21 C20 H20 119.5 . . ?
C20 C21 C24 120.8(3) . . ?
C22 C21 C20 119.0(2) . . ?
C22 C21 C24 120.1(3) . . ?
C21 C22 H22 119.5 . . ?
C23 C22 C21 120.9(3) . . ?
C23 C22 H22 119.5 . . ?
C18 C23 H23 120.5 . . ?
C22 C23 C18 119.0(3) . . ?
C22 C23 H23 120.5 . . ?
C21 C24 H24A 109.7 . . ?
C21 C24 H24B 109.1 . . ?
C21 C24 H24C 109.7 . . ?
H24A C24 H24B 109.5 . . ?
H24A C24 H24C 109.3 . . ?
H24B C24 H24C 109.4 . . ?
C7 N1 C1 127.1(2) . . ?
C7 N1 N2 112.07(19) . . ?
N2 N1 C1 120.3(2) . . ?
C9 N2 N1 106.1(2) . . ?
C11 N3 H3A 118.8 . . ?
C11 N3 N4 122.3(2) . . ?
N4 N3 H3A 118.8 . . ?
N3 N4 S1 113.66(17) . . ?
N3 N4 H4A 107(2) . . ?
S1 N4 H4A 111(2) . . ?
N4 S1 C18 108.10(12) . . ?
O2 S1 C18 108.42(12) . . ?
O2 S1 N4 105.37(12) . . ?
O3 S1 C18 109.46(12) . . ?
O3 S1 N4 103.74(12) . . ?
O3 S1 O2 120.99(12) . . ?

loop_
_geom_bond_atom_site_label_1
_geom_bond_atom_site_label_2
_geom_bond_distance
_geom_bond_site_symmetry_2
_geom_bond_publ_flag
C1 C2 1.393(4) . ?
C1 C6 1.382(4) . ?
C1 N1 1.418(3) . ?
C2 H2 0.9500 . ?
C2 C3 1.380(4) . ?
C3 H3 0.9500 . ?
C3 C4 1.370(4) . ?
C4 H4 0.9500 . ?
C4 C5 1.389(4) . ?
C5 H5 0.9500 . ?
C5 C6 1.383(4) . ?
C6 H6 0.9500 . ?
C7 C8 1.448(3) . ?
C7 N1 1.369(3) . ?
C7 O1 1.254(3) . ?
C8 C9 1.437(4) . ?
C8 C11 1.382(4) . ?
C9 C10 1.497(4) . ?
C9 N2 1.307(3) . ?
C10 H10A 0.9799 . ?
C10 H10B 0.9801 . ?
C10 H10C 0.9806 . ?
C11 C12 1.492(3) . ?
C11 N3 1.332(3) . ?
C12 C13 1.378(4) . ?
C12 C17 1.383(4) . ?
C13 H13 0.9500 . ?
C13 C14 1.382(4) . ?
C14 H14 0.9500 . ?
C14 C15 1.374(4) . ?
C15 H15 0.9500 . ?
C15 C16 1.371(4) . ?
C16 H16 0.9500 . ?
C16 C17 1.389(4) . ?
C17 H17 0.9500 . ?
C18 C19 1.384(4) . ?
C18 C23 1.388(4) . ?
C18 S1 1.755(3) . ?
C19 H19 0.9500 . ?
C19 C20 1.387(4) . ?
C20 H20 0.9500 . ?
C20 C21 1.388(4) . ?
C21 C22 1.385(4) . ?
C21 C24 1.506(4) . ?
C22 H22 0.9500 . ?
C22 C23 1.383(4) . ?
C23 H23 0.9500 . ?
C24 H24A 0.9800 . ?
C24 H24B 0.9803 . ?
C24 H24C 0.9814 . ?
N1 N2 1.403(3) . ?
N3 H3A 0.8800 . ?
N3 N4 1.397(3) . ?
N4 S1 1.677(2) . ?
N4 H4A 0.81(3) . ?
O2 S1 1.429(2) . ?
O3 S1 1.4251(19) . ?

loop_
_geom_hbond_atom_site_label_D
_geom_hbond_atom_site_label_H
_geom_hbond_atom_site_label_A
_geom_hbond_distance_DH
_geom_hbond_distance_HA
_geom_hbond_distance_DA
_geom_hbond_angle_DHA
_geom_hbond_site_symmetry_A
_geom_hbond_publ_flag
N3 H3A O1 0.88 2.05 2.706(3) 130.4 . yes
N3 H3A O1 0.88 2.24 2.833(3) 124.1 7 yes
N4 H4A O1 0.81(3) 2.38(3) 2.925(3) 125(3) 7 yes

loop_
_geom_torsion_atom_site_label_1
_geom_torsion_atom_site_label_2
_geom_torsion_atom_site_label_3
_geom_torsion_atom_site_label_4
_geom_torsion
_geom_torsion_site_symmetry_1
_geom_torsion_site_symmetry_2
_geom_torsion_site_symmetry_3
_geom_torsion_site_symmetry_4
_geom_torsion_publ_flag
C1 C2 C3 C4 1.6(4) . . . . ?
C1 N1 N2 C9 176.2(2) . . . . ?
C2 C1 C6 C5 0.5(4) . . . . ?
C2 C1 N1 C7 -36.1(4) . . . . ?
C2 C1 N1 N2 153.2(2) . . . . ?
C2 C3 C4 C5 0.1(4) . . . . ?
C3 C4 C5 C6 -1.5(4) . . . . ?
C4 C5 C6 C1 1.2(4) . . . . ?
C6 C1 C2 C3 -1.9(4) . . . . ?
C6 C1 N1 C7 144.2(3) . . . . ?
C6 C1 N1 N2 -26.5(4) . . . . ?
C7 C8 C9 C10 175.6(3) . . . . ?
C7 C8 C9 N2 -1.7(3) . . . . ?
C7 C8 C11 C12 171.5(2) . . . . ?
C7 C8 C11 N3 -9.1(4) . . . . ?
C7 N1 N2 C9 4.2(3) . . . . ?
C8 C7 N1 C1 -176.5(2) . . . . ?
C8 C7 N1 N2 -5.1(3) . . . . ?
C8 C9 N2 N1 -1.3(3) . . . . ?
C8 C11 C12 C13 -61.2(4) . . . . ?
C8 C11 C12 C17 118.8(3) . . . . ?
C8 C11 N3 N4 166.6(2) . . . . ?
C9 C8 C11 C12 -9.9(5) . . . . ?
C9 C8 C11 N3 169.5(3) . . . . ?
C10 C9 N2 N1 -178.9(3) . . . . ?
C11 C8 C9 C10 -3.2(5) . . . . ?
C11 C8 C9 N2 179.5(3) . . . . ?
C11 C12 C13 C14 178.2(3) . . . . ?
C11 C12 C17 C16 -177.0(3) . . . . ?
C11 N3 N4 S1 -92.6(3) . . . . ?
C12 C11 N3 N4 -13.9(4) . . . . ?
C12 C13 C14 C15 -0.2(5) . . . . ?
C13 C12 C17 C16 3.0(4) . . . . ?
C13 C14 C15 C16 0.9(5) . . . . ?
C14 C15 C16 C17 0.3(5) . . . . ?
C15 C16 C17 C12 -2.3(5) . . . . ?
C17 C12 C13 C14 -1.8(4) . . . . ?
C18 C19 C20 C21 -1.9(4) . . . . ?
C19 C18 C23 C22 1.8(4) . . . . ?
C19 C18 S1 N4 82.5(2) . . . . ?
C19 C18 S1 O2 -31.3(2) . . . . ?
C19 C18 S1 O3 -165.1(2) . . . . ?
C19 C20 C21 C22 2.1(4) . . . . ?
C19 C20 C21 C24 -175.7(3) . . . . ?
C20 C21 C22 C23 -0.4(4) . . . . ?
C21 C22 C23 C18 -1.5(4) . . . . ?
C23 C18 C19 C20 -0.1(4) . . . . ?
C23 C18 S1 N4 -97.2(2) . . . . ?
C23 C18 S1 O2 149.0(2) . . . . ?
C23 C18 S1 O3 15.1(3) . . . . ?
C24 C21 C22 C23 177.5(3) . . . . ?
N1 C1 C2 C3 178.4(2) . . . . ?
N1 C1 C6 C5 -179.8(2) . . . . ?
N1 C7 C8 C9 4.0(3) . . . . ?
N1 C7 C8 C11 -177.1(2) . . . . ?
N3 C11 C12 C13 119.5(3) . . . . ?
N3 C11 C12 C17 -60.5(4) . . . . ?
N3 N4 S1 C18 -58.3(2) . . . . ?
N3 N4 S1 O2 57.4(2) . . . . ?
N3 N4 S1 O3 -174.46(18) . . . . ?
O1 C7 C8 C9 -174.5(3) . . . . ?
O1 C7 C8 C11 4.4(4) . . . . ?
O1 C7 N1 C1 2.1(4) . . . . ?
O1 C7 N1 N2 173.5(2) . . . . ?
S1 C18 C19 C20 -179.8(2) . . . . ?
S1 C18 C23 C22 -178.5(2) . . . . ?

loop_
_smtbx_masks_void_nr
_smtbx_masks_void_average_x
_smtbx_masks_void_average_y
_smtbx_masks_void_average_z
_smtbx_masks_void_volume
_smtbx_masks_void_count_electrons
_smtbx_masks_void_content
1 0.000 0.186 0.250 134.7 24.8 '2.4 H2O'
2 0.000 -0.186 0.750 134.7 24.8 '2.4 H2O'
3 0.500 0.314 0.750 134.7 24.8 '2.4 H2O'
4 0.500 0.686 0.250 134.7 24.8 '2.4 H2O'
